data_7244551
loop_
_publ_author_name
'Koutsoukos, Spyridon'
'Philippi, Frederik'
'Rauber, Daniel'
'Pugh, David'
'Kay, Christopher William Michael'
'Welton, Tom'

_publ_section_title
;
 Effect of the cation structure on the properties of homobaric imidazolium
 ionic liquids
;
_journal_name_full 'Physical Chemistry Chemical Physics'
_journal_paper_doi 10.1039/D1CP05169E
_journal_year 2022
_chemical_formula_moiety 'C2 F6 N O4 S2, C7 H10 N3'
_chemical_formula_sum 'C9 H10 F6 N4 O4 S2'
_chemical_formula_weight 416.33
_space_group_crystal_system monoclinic
_space_group_IT_number 14
_space_group_name_Hall '-P 2ybc'
_space_group_name_H-M_alt 'P 1 21/c 1'
_atom_sites_solution_hydrogens geom
_atom_sites_solution_primary iterative
_audit_creation_date 2021-06-23
_audit_creation_method
;
Olex2 1.3
(compiled 2020.02.04 svn.rd84adfe8 for OlexSys, GUI svn.r6032)
;
_audit_update_record
;
2021-11-03 deposited with the CCDC.	2022-02-28 downloaded from the CCDC.
;
_cell_angle_alpha 90
_cell_angle_beta 90.599(8)
_cell_angle_gamma 90
_cell_formula_units_Z 8
_cell_length_a 13.0861(12)
_cell_length_b 16.2425(13)
_cell_length_c 15.1289(14)
_cell_measurement_reflns_used 1679
_cell_measurement_temperature 173.00(14)
_cell_measurement_theta_max 27.8950
_cell_measurement_theta_min 3.1050
_cell_volume 3215.5(5)
_computing_cell_refinement 'CrysAlisPro 1.171.38.46 (Rigaku OD, 2015)'
_computing_data_collection 'CrysAlisPro 1.171.38.46 (Rigaku OD, 2015)'
_computing_data_reduction 'CrysAlisPro 1.171.38.46 (Rigaku OD, 2015)'
_computing_molecular_graphics 'Olex2 1.3 (Dolomanov et al., 2009)'
_computing_publication_material 'Olex2 1.3 (Dolomanov et al., 2009)'
_computing_structure_refinement 'SHELXL 2018/3 (Sheldrick, 2015)'
_computing_structure_solution
;
Superflip  (Palatinus & Chapuis, 2007;Palatinus & van der Lee, 2008;
Palatinus et al., 2012)
;
_diffrn_ambient_environment N~2~
_diffrn_ambient_temperature 173.00(14)
_diffrn_detector 'CCD plate'
_diffrn_detector_area_resol_mean 16.0382
_diffrn_detector_type Eos
_diffrn_measured_fraction_theta_full 0.995
_diffrn_measured_fraction_theta_max 0.835
_diffrn_measurement_details
;
List of Runs (angles in degrees, time in seconds):

  # Type    Start    End  Width  t~exp~   \w     \q     \k     \f   Frames
#--------------------------------------------------------------------------
  1  \w    -38.00  51.00   1.00    1.00    --  -13.33  77.00  30.00   89
  2  \w    -79.00  12.00   1.00    1.00    --  -13.33 -77.00 -90.00   91
  3  \w     -2.00  82.00   1.00    1.00    --   14.43  57.00-180.00   84
;
_diffrn_measurement_device 'four-circle diffractometer'
_diffrn_measurement_device_type 'Xcalibur, Eos'
_diffrn_measurement_method '\w scans'
_diffrn_orient_matrix_type 'CrysAlisPro convention (1999,Acta A55,543-557)'
_diffrn_orient_matrix_UB_11 0.0063109000
_diffrn_orient_matrix_UB_12 -0.0482126000
_diffrn_orient_matrix_UB_13 -0.0927195000
_diffrn_orient_matrix_UB_21 -0.0432595000
_diffrn_orient_matrix_UB_22 0.0154604000
_diffrn_orient_matrix_UB_23 -0.0300069000
_diffrn_orient_matrix_UB_31 0.0131618000
_diffrn_orient_matrix_UB_32 0.0739370000
_diffrn_orient_matrix_UB_33 -0.0541867000
_diffrn_radiation_monochromator graphite
_diffrn_radiation_probe x-ray
_diffrn_radiation_type 'Mo K\a'
_diffrn_radiation_wavelength 0.71073
_diffrn_reflns_av_R_equivalents 0.0443
_diffrn_reflns_av_unetI/netI 0.0516
_diffrn_reflns_Laue_measured_fraction_full 0.995
_diffrn_reflns_Laue_measured_fraction_max 0.835
_diffrn_reflns_limit_h_max 16
_diffrn_reflns_limit_h_min -14
_diffrn_reflns_limit_k_max 21
_diffrn_reflns_limit_k_min -21
_diffrn_reflns_limit_l_max 19
_diffrn_reflns_limit_l_min -14
_diffrn_reflns_number 20094
_diffrn_reflns_point_group_measured_fraction_full 0.995
_diffrn_reflns_point_group_measured_fraction_max 0.835
_diffrn_reflns_theta_full 25.242
_diffrn_reflns_theta_max 28.290
_diffrn_reflns_theta_min 2.401
_diffrn_source 'fine-focus sealed X-ray tube'
_diffrn_source_type 'Enhance (Mo) X-ray Source'
_exptl_absorpt_coefficient_mu 0.421
_exptl_absorpt_correction_T_max 1.00000
_exptl_absorpt_correction_T_min 0.20358
_exptl_absorpt_correction_type multi-scan
_exptl_absorpt_process_details
;
CrysAlisPro 1.171.38.46 (Rigaku Oxford Diffraction, 2015)
Empirical absorption correction using spherical harmonics,
 implemented in SCALE3 ABSPACK scaling algorithm.
;
_exptl_crystal_colour colourless
_exptl_crystal_colour_primary colourless
_exptl_crystal_density_diffrn 1.720
_exptl_crystal_description plate
_exptl_crystal_F_000 1680
_exptl_crystal_size_max 0.15
_exptl_crystal_size_mid 0.13
_exptl_crystal_size_min 0.05
_refine_diff_density_max 1.246
_refine_diff_density_min -0.539
_refine_diff_density_rms 0.120
_refine_ls_extinction_method none
_refine_ls_goodness_of_fit_ref 1.031
_refine_ls_hydrogen_treatment constr
_refine_ls_matrix_type full
_refine_ls_number_parameters 456
_refine_ls_number_reflns 6677
_refine_ls_number_restraints 6
_refine_ls_restrained_S_all 1.036
_refine_ls_R_factor_all 0.1023
_refine_ls_R_factor_gt 0.0797
_refine_ls_shift/su_max 0.000
_refine_ls_shift/su_mean 0.000
_refine_ls_structure_factor_coef Fsqd
_refine_ls_weighting_details 'w=1/[\s^2^(Fo^2^)+(0.1487P)^2^+6.3520P] where P=(Fo^2^+2Fc^2^)/3'
_refine_ls_weighting_scheme calc
_refine_ls_wR_factor_gt 0.2154
_refine_ls_wR_factor_ref 0.2478
_reflns_Friedel_coverage 0.000
_reflns_number_gt 5185
_reflns_number_total 6677
_reflns_threshold_expression 'I > 2\s(I)'
_cod_data_source_file d1cp05169e5.cif
_cod_data_source_block '[NC2C1im][NTf2]'
_cod_database_code 7244551
_shelx_shelxl_version_number 2018/3
_chemical_oxdiff_formula 'C6 H8 Br N3'
_chemical_oxdiff_usercomment SK57_EtOH
_shelx_space_group_comment
;
The symmetry employed for this shelxl refinement is uniquely defined
by the following loop, which should always be used as a source of
symmetry information in preference to the above space-group names.
They are only intended as comments.
;
_shelx_estimated_absorpt_t_max 0.979
_shelx_estimated_absorpt_t_min 0.940
_reflns_odcompleteness_completeness 99.88
_reflns_odcompleteness_iscentric 1
_reflns_odcompleteness_theta 24.97
_olex2_refinement_description
;
1. Twinned data refinement
 Scales: 0.750(3)
 0.250(3)
2. Fixed Uiso
 At 1.2 times of:
  All C(H) groups, All C(H,H) groups
 At 1.5 times of:
  All C(H,H,H) groups
3. Uiso/Uaniso restraints and constraints
Uanis(F6) \\sim Ueq: with sigma of 0.05 and sigma for terminal atoms of 0.01
4.a Secondary CH2 refined with riding coordinates:
 C15(H15A,H15B), C5(H5A,H5B)
4.b Aromatic/amide H refined with riding coordinates:
 C13(H13), C14(H14), C3(H3), C4(H4)
4.c Idealised Me refined as rotating group:
 C11(H11A,H11B,H11C), C18(H18A,H18B,H18C), C1(H1A,H1B,H1C), C8(H8A,H8B,H8C)
;
_smtbx_masks_void_probe_radius 1.2
_smtbx_masks_void_truncation_radius 1.2
_olex2_submission_special_instructions 'No special instructions were received'
_oxdiff_exptl_absorpt_empirical_details
;
Empirical correction (ABSPACK) includes:
- Absorption correction using spherical harmonics
- Frame scaling
;
_oxdiff_exptl_absorpt_empirical_full_max 3.279
_oxdiff_exptl_absorpt_empirical_full_min 0.634

loop_
_space_group_symop_operation_xyz
'x, y, z'
'-x, y+1/2, -z+1/2'
'-x, -y, -z'
'x, -y-1/2, z-1/2'

loop_
_atom_site_label
_atom_site_type_symbol
_atom_site_fract_x
_atom_site_fract_y
_atom_site_fract_z
_atom_site_U_iso_or_equiv
_atom_site_adp_type
_atom_site_occupancy
_atom_site_site_symmetry_order
_atom_site_calc_flag
_atom_site_refinement_flags_posn
_atom_site_refinement_flags_adp
_atom_site_refinement_flags_occupancy
_atom_site_disorder_assembly
_atom_site_disorder_group
S1 S 0.72401(11) 0.12070(8) 0.61445(10) 0.0309(3) Uani 1 1 d . . . . .
F1 F 0.6097(5) 0.1146(4) 0.7511(4) 0.0873(17) Uani 1 1 d . . . . .
O1 O 0.7196(5) 0.0326(3) 0.6074(4) 0.0695(17) Uani 1 1 d . . . . .
S2 S 0.72157(12) 0.13206(10) 0.43020(11) 0.0361(4) Uani 1 1 d . . . . .
F2 F 0.5252(4) 0.1192(4) 0.6308(4) 0.0819(17) Uani 1 1 d . . . . .
O2 O 0.8022(4) 0.1559(4) 0.6670(4) 0.0652(16) Uani 1 1 d . . . . .
F3 F 0.6003(4) 0.2270(3) 0.6832(5) 0.0900(18) Uani 1 1 d . . . . .
O3 O 0.7805(3) 0.0610(3) 0.4191(4) 0.0562(14) Uani 1 1 d . . . . .
F4 F 0.5544(3) 0.0474(3) 0.4423(4) 0.0711(14) Uani 1 1 d . . . . .
O4 O 0.7445(5) 0.2022(3) 0.3767(4) 0.0668(16) Uani 1 1 d . . . . .
N4 N 0.7089(5) 0.1699(3) 0.5257(4) 0.0523(15) Uani 1 1 d . . . . .
F5 F 0.5302(4) 0.1687(3) 0.4005(4) 0.0792(16) Uani 1 1 d . . . . .
F6 F 0.5954(5) 0.0815(5) 0.3098(4) 0.0942(19) Uani 1 1 d . U . . .
C9 C 0.6057(5) 0.1488(4) 0.6688(5) 0.0450(16) Uani 1 1 d . . . . .
C10 C 0.5928(5) 0.1062(4) 0.3928(5) 0.0401(14) Uani 1 1 d . . . . .
S11 S 0.26220(11) 0.35938(8) 0.42806(10) 0.0307(3) Uani 1 1 d . . . . .
F11 F 0.4563(3) 0.3301(3) 0.4087(4) 0.0737(15) Uani 1 1 d . . . . .
O11 O 0.2437(4) 0.2875(3) 0.3742(3) 0.0542(13) Uani 1 1 d . . . . .
S12 S 0.25590(11) 0.38296(8) 0.61139(10) 0.0301(3) Uani 1 1 d . . . . .
F12 F 0.3896(4) 0.4112(4) 0.3116(3) 0.0736(14) Uani 1 1 d . . . . .
O12 O 0.2009(4) 0.4299(3) 0.4124(4) 0.0557(14) Uani 1 1 d . . . . .
F13 F 0.4237(4) 0.4529(3) 0.4437(3) 0.0665(13) Uani 1 1 d . . . . .
O13 O 0.2484(5) 0.4703(3) 0.5984(3) 0.0631(16) Uani 1 1 d . . . . .
F14 F 0.3893(4) 0.2859(3) 0.6890(4) 0.0744(14) Uani 1 1 d . . . . .
O14 O 0.1818(4) 0.3440(3) 0.6654(3) 0.0474(12) Uani 1 1 d . . . . .
N14 N 0.2738(4) 0.3291(3) 0.5256(3) 0.0359(11) Uani 1 1 d . . . . .
F15 F 0.3717(4) 0.4043(4) 0.7494(3) 0.0751(15) Uani 1 1 d . . . . .
F16 F 0.4556(4) 0.3929(4) 0.6299(4) 0.0803(16) Uani 1 1 d . . . . .
C19 C 0.3903(5) 0.3900(4) 0.3949(5) 0.0384(14) Uani 1 1 d . . . . .
C20 C 0.3761(6) 0.3656(5) 0.6723(5) 0.0499(18) Uani 1 1 d . . . . .
N11 N 0.1560(4) 0.6219(3) 0.4053(3) 0.0332(11) Uani 1 1 d . . . . .
C11 C 0.2061(6) 0.6179(4) 0.3203(4) 0.0463(16) Uani 1 1 d . . . . .
H11A H 0.204615 0.671193 0.292970 0.069 Uiso 1 1 calc R U . . .
H11B H 0.171205 0.578944 0.282987 0.069 Uiso 1 1 calc R U . . .
H11C H 0.275804 0.600774 0.328692 0.069 Uiso 1 1 calc R U . . .
N12 N 0.1273(4) 0.6279(3) 0.5449(3) 0.0298(11) Uani 1 1 d . . . . .
C12 C 0.2012(4) 0.6277(3) 0.4849(4) 0.0244(11) Uani 1 1 d . . . . .
N13 N 0.0233(5) 0.7433(4) 0.7064(4) 0.0530(15) Uani 1 1 d . . . . .
C13 C 0.0521(6) 0.6187(5) 0.4149(5) 0.0542(19) Uani 1 1 d . . . . .
H13 H 0.003364 0.615547 0.369852 0.065 Uiso 1 1 calc R U . . .
C14 C 0.0342(5) 0.6209(5) 0.5023(5) 0.0516(19) Uani 1 1 d . . . . .
H14 H -0.029355 0.618235 0.529049 0.062 Uiso 1 1 calc R U . . .
C15 C 0.1411(5) 0.6319(3) 0.6413(4) 0.0339(13) Uani 1 1 d . . . . .
H15A H 0.124266 0.579038 0.667208 0.041 Uiso 1 1 calc R U . . .
H15B H 0.211888 0.644152 0.655572 0.041 Uiso 1 1 calc R U . . .
C16 C 0.0756(5) 0.6952(3) 0.6778(4) 0.0357(13) Uani 1 1 d . . . . .
C18 C 0.3128(4) 0.6311(3) 0.5021(4) 0.0330(13) Uani 1 1 d . . . . .
H18A H 0.335031 0.580040 0.527962 0.050 Uiso 1 1 calc R U . . .
H18B H 0.327917 0.675489 0.541986 0.050 Uiso 1 1 calc R U . . .
H18C H 0.347892 0.639784 0.447460 0.050 Uiso 1 1 calc R U . . .
N1 N 0.1357(4) 0.1343(3) 0.5920(3) 0.0291(10) Uani 1 1 d . . . . .
C1 C 0.1793(6) 0.1353(4) 0.6813(4) 0.0445(16) Uani 1 1 d . . . . .
H1A H 0.200933 0.080805 0.697260 0.067 Uiso 1 1 calc R U . . .
H1B H 0.128731 0.154070 0.722110 0.067 Uiso 1 1 calc R U . . .
H1C H 0.237008 0.171842 0.683055 0.067 Uiso 1 1 calc R U . . .
N2 N 0.1200(4) 0.1234(3) 0.4505(3) 0.0260(10) Uani 1 1 d . . . . .
C2 C 0.1888(4) 0.1272(3) 0.5173(4) 0.0221(10) Uani 1 1 d . . . . .
N3 N 0.0240(5) 0.0122(3) 0.2770(3) 0.0469(14) Uani 1 1 d . . . . .
C3 C 0.0327(5) 0.1355(4) 0.5711(4) 0.0388(14) Uani 1 1 d . . . . .
H3 H -0.020229 0.140286 0.611239 0.047 Uiso 1 1 calc R U . . .
C4 C 0.0221(4) 0.1288(4) 0.4843(4) 0.0377(14) Uani 1 1 d . . . . .
H4 H -0.038972 0.127976 0.452283 0.045 Uiso 1 1 calc R U . . .
C5 C 0.1443(5) 0.1184(3) 0.3564(4) 0.0300(12) Uani 1 1 d . . . . .
H5A H 0.215020 0.101853 0.349599 0.036 Uiso 1 1 calc R U . . .
H5B H 0.135623 0.172081 0.329254 0.036 Uiso 1 1 calc R U . . .
C6 C 0.0768(5) 0.0583(3) 0.3124(4) 0.0341(13) Uani 1 1 d . . . . .
C8 C 0.3006(4) 0.1254(3) 0.5111(5) 0.0319(13) Uani 1 1 d . . . . .
H8A H 0.328155 0.176611 0.532331 0.048 Uiso 1 1 calc R U . . .
H8B H 0.319769 0.117546 0.450625 0.048 Uiso 1 1 calc R U . . .
H8C H 0.327074 0.080991 0.546384 0.048 Uiso 1 1 calc R U . . .

loop_
_atom_site_aniso_label
_atom_site_aniso_U_11
_atom_site_aniso_U_22
_atom_site_aniso_U_33
_atom_site_aniso_U_23
_atom_site_aniso_U_13
_atom_site_aniso_U_12
S1 0.0275(7) 0.0306(6) 0.0344(7) -0.0031(6) -0.0032(6) 0.0067(5)
F1 0.072(4) 0.124(5) 0.067(3) 0.016(3) 0.018(3) -0.002(3)
O1 0.103(5) 0.038(3) 0.067(3) 0.005(2) -0.003(3) 0.016(3)
S2 0.0241(7) 0.0483(8) 0.0360(7) -0.0022(7) 0.0032(6) -0.0067(6)
F2 0.026(2) 0.122(5) 0.097(4) -0.029(3) 0.000(2) -0.017(3)
O2 0.031(3) 0.102(4) 0.063(3) -0.028(3) 0.002(2) -0.002(3)
F3 0.056(3) 0.075(3) 0.139(5) -0.045(3) 0.024(3) 0.014(3)
O3 0.028(2) 0.045(2) 0.095(4) -0.004(3) 0.005(3) 0.0099(19)
F4 0.041(2) 0.052(2) 0.120(4) 0.011(3) 0.007(3) -0.017(2)
O4 0.069(4) 0.042(3) 0.090(4) -0.003(3) 0.024(3) -0.026(3)
N4 0.064(4) 0.036(3) 0.057(4) 0.002(3) 0.003(3) 0.002(3)
F5 0.043(3) 0.057(3) 0.137(5) 0.005(3) -0.009(3) 0.020(2)
F6 0.063(3) 0.155(5) 0.065(3) -0.040(3) -0.010(3) -0.013(3)
C9 0.028(3) 0.054(4) 0.053(4) -0.007(3) 0.008(3) -0.006(3)
C10 0.030(3) 0.040(3) 0.050(4) 0.000(3) -0.004(3) 0.002(3)
S11 0.0231(7) 0.0331(6) 0.0359(7) 0.0053(6) -0.0007(6) -0.0035(5)
F11 0.035(2) 0.068(3) 0.118(4) -0.001(3) 0.010(3) 0.019(2)
O11 0.067(4) 0.049(3) 0.046(2) -0.002(2) -0.009(3) -0.022(2)
S12 0.0292(7) 0.0244(6) 0.0367(7) 0.0009(5) 0.0050(6) 0.0058(5)
F12 0.054(3) 0.114(4) 0.053(3) 0.014(3) 0.020(2) -0.017(3)
O12 0.040(3) 0.060(3) 0.068(3) 0.027(3) 0.012(2) 0.019(2)
F13 0.057(3) 0.056(2) 0.087(3) -0.010(2) 0.017(2) -0.031(2)
O13 0.101(4) 0.024(2) 0.065(3) 0.003(2) 0.015(3) 0.020(2)
F14 0.055(3) 0.080(3) 0.087(3) 0.014(3) -0.015(3) 0.026(3)
O14 0.031(2) 0.063(3) 0.048(3) 0.008(2) 0.006(2) -0.001(2)
N14 0.047(3) 0.020(2) 0.041(3) -0.003(2) 0.000(3) 0.005(2)
F15 0.045(3) 0.121(4) 0.059(3) -0.036(3) -0.007(2) -0.005(3)
F16 0.035(3) 0.130(4) 0.075(3) -0.013(3) 0.012(2) -0.031(3)
C19 0.027(3) 0.036(3) 0.052(4) -0.006(3) 0.008(3) -0.002(2)
C20 0.038(4) 0.068(5) 0.043(4) -0.007(3) 0.002(3) -0.001(3)
N11 0.033(3) 0.033(2) 0.033(3) 0.000(2) 0.003(2) 0.0067(19)
C11 0.054(4) 0.048(4) 0.037(3) -0.001(3) 0.012(3) 0.002(3)
N12 0.026(3) 0.034(2) 0.030(2) -0.0017(19) 0.0036(19) 0.0000(19)
C12 0.021(3) 0.020(2) 0.033(3) 0.005(2) 0.005(2) 0.0013(19)
N13 0.051(4) 0.051(3) 0.057(3) -0.006(3) 0.006(3) 0.013(3)
C13 0.025(3) 0.083(5) 0.054(4) -0.018(4) -0.006(3) 0.004(3)
C14 0.013(3) 0.078(5) 0.063(5) -0.014(4) -0.002(3) 0.000(3)
C15 0.035(3) 0.035(3) 0.032(3) 0.000(2) 0.003(3) 0.002(2)
C16 0.040(3) 0.032(3) 0.036(3) -0.003(2) 0.009(3) -0.005(3)
C18 0.019(3) 0.029(3) 0.051(4) 0.004(3) 0.003(2) -0.001(2)
N1 0.030(3) 0.027(2) 0.030(2) -0.0011(19) -0.004(2) 0.0010(18)
C1 0.054(4) 0.050(4) 0.029(3) -0.002(3) -0.005(3) -0.008(3)
N2 0.019(2) 0.029(2) 0.030(2) 0.0011(19) -0.0001(18) -0.0001(17)
C2 0.021(2) 0.013(2) 0.032(3) -0.001(2) -0.003(2) 0.0029(18)
N3 0.065(4) 0.036(3) 0.040(3) -0.001(2) 0.000(3) -0.006(3)
C3 0.028(3) 0.048(3) 0.041(3) -0.002(3) 0.010(3) -0.001(3)
C4 0.011(2) 0.058(4) 0.044(3) 0.003(3) -0.002(2) 0.000(2)
C5 0.026(3) 0.034(3) 0.030(3) 0.000(2) -0.001(2) 0.002(2)
C6 0.044(4) 0.028(3) 0.030(3) 0.002(2) 0.004(3) 0.004(3)
C8 0.021(3) 0.023(2) 0.051(3) -0.006(2) -0.004(3) 0.004(2)

loop_
_atom_type_symbol
_atom_type_description
_atom_type_scat_dispersion_real
_atom_type_scat_dispersion_imag
_atom_type_scat_source
C C 0.0033 0.0016 'International Tables Vol C Tables 4.2.6.8 and 6.1.1.4'
H H 0.0000 0.0000 'International Tables Vol C Tables 4.2.6.8 and 6.1.1.4'
F F 0.0171 0.0103 'International Tables Vol C Tables 4.2.6.8 and 6.1.1.4'
N N 0.0061 0.0033 'International Tables Vol C Tables 4.2.6.8 and 6.1.1.4'
O O 0.0106 0.0060 'International Tables Vol C Tables 4.2.6.8 and 6.1.1.4'
S S 0.1246 0.1234 'International Tables Vol C Tables 4.2.6.8 and 6.1.1.4'

loop_
_geom_angle_atom_site_label_1
_geom_angle_atom_site_label_2
_geom_angle_atom_site_label_3
_geom_angle
_geom_angle_site_symmetry_1
_geom_angle_site_symmetry_3
_geom_angle_publ_flag
O1 S1 N4 116.0(3) . . ?
O1 S1 C9 104.5(4) . . ?
O2 S1 O1 118.3(4) . . ?
O2 S1 N4 111.1(4) . . ?
O2 S1 C9 105.1(3) . . ?
N4 S1 C9 99.1(3) . . ?
O3 S2 O4 118.0(3) . . ?
O3 S2 N4 119.6(4) . . ?
O3 S2 C10 106.3(3) . . ?
O4 S2 N4 103.4(3) . . ?
O4 S2 C10 101.9(3) . . ?
N4 S2 C10 105.6(3) . . ?
S1 N4 S2 124.7(4) . . ?
F1 C9 S1 106.6(5) . . ?
F2 C9 S1 113.7(5) . . ?
F2 C9 F1 106.2(6) . . ?
F2 C9 F3 113.4(7) . . ?
F3 C9 S1 111.8(5) . . ?
F3 C9 F1 104.4(6) . . ?
F4 C10 S2 110.4(5) . . ?
F4 C10 F6 109.6(6) . . ?
F5 C10 S2 111.7(5) . . ?
F5 C10 F4 105.5(6) . . ?
F5 C10 F6 110.0(6) . . ?
F6 C10 S2 109.5(5) . . ?
O11 S11 N14 107.0(3) . . ?
O11 S11 C19 102.4(3) . . ?
O12 S11 O11 117.9(3) . . ?
O12 S11 N14 117.6(3) . . ?
O12 S11 C19 104.7(3) . . ?
N14 S11 C19 105.4(3) . . ?
O13 S12 N14 116.4(3) . . ?
O13 S12 C20 106.1(4) . . ?
O14 S12 O13 118.2(3) . . ?
O14 S12 N14 109.4(3) . . ?
O14 S12 C20 103.2(3) . . ?
N14 S12 C20 101.1(3) . . ?
S11 N14 S12 125.9(3) . . ?
F11 C19 S11 111.0(4) . . ?
F11 C19 F13 105.5(6) . . ?
F12 C19 S11 109.9(5) . . ?
F12 C19 F11 110.2(6) . . ?
F12 C19 F13 109.3(6) . . ?
F13 C19 S11 110.8(4) . . ?
F14 C20 S12 110.7(5) . . ?
F15 C20 S12 108.9(5) . . ?
F15 C20 F14 107.6(7) . . ?
F16 C20 S12 112.6(5) . . ?
F16 C20 F14 108.7(7) . . ?
F16 C20 F15 108.2(6) . . ?
C12 N11 C11 126.9(6) . . ?
C12 N11 C13 109.7(5) . . ?
C13 N11 C11 123.4(6) . . ?
N11 C11 H11A 109.5 . . ?
N11 C11 H11B 109.5 . . ?
N11 C11 H11C 109.5 . . ?
H11A C11 H11B 109.5 . . ?
H11A C11 H11C 109.5 . . ?
H11B C11 H11C 109.5 . . ?
C12 N12 C14 109.0(5) . . ?
C12 N12 C15 126.5(5) . . ?
C14 N12 C15 124.5(6) . . ?
N11 C12 C18 125.8(5) . . ?
N12 C12 N11 107.2(5) . . ?
N12 C12 C18 126.9(6) . . ?
N11 C13 H13 126.7 . . ?
C14 C13 N11 106.6(6) . . ?
C14 C13 H13 126.7 . . ?
N12 C14 H14 126.3 . . ?
C13 C14 N12 107.5(6) . . ?
C13 C14 H14 126.3 . . ?
N12 C15 H15A 109.7 . . ?
N12 C15 H15B 109.7 . . ?
H15A C15 H15B 108.2 . . ?
C16 C15 N12 110.0(5) . . ?
C16 C15 H15A 109.7 . . ?
C16 C15 H15B 109.7 . . ?
N13 C16 C15 178.6(7) . . ?
C12 C18 H18A 109.5 . . ?
C12 C18 H18B 109.5 . . ?
C12 C18 H18C 109.5 . . ?
H18A C18 H18B 109.5 . . ?
H18A C18 H18C 109.5 . . ?
H18B C18 H18C 109.5 . . ?
C2 N1 C1 125.5(5) . . ?
C2 N1 C3 108.8(5) . . ?
C3 N1 C1 125.6(6) . . ?
N1 C1 H1A 109.5 . . ?
N1 C1 H1B 109.5 . . ?
N1 C1 H1C 109.5 . . ?
H1A C1 H1B 109.5 . . ?
H1A C1 H1C 109.5 . . ?
H1B C1 H1C 109.5 . . ?
C2 N2 C4 109.5(5) . . ?
C2 N2 C5 125.5(5) . . ?
C4 N2 C5 125.0(5) . . ?
N1 C2 N2 106.7(4) . . ?
N1 C2 C8 125.6(5) . . ?
N2 C2 C8 127.6(6) . . ?
N1 C3 H3 125.7 . . ?
C4 C3 N1 108.6(5) . . ?
C4 C3 H3 125.7 . . ?
N2 C4 H4 126.8 . . ?
C3 C4 N2 106.4(5) . . ?
C3 C4 H4 126.8 . . ?
N2 C5 H5A 109.7 . . ?
N2 C5 H5B 109.7 . . ?
N2 C5 C6 110.0(5) . . ?
H5A C5 H5B 108.2 . . ?
C6 C5 H5A 109.7 . . ?
C6 C5 H5B 109.7 . . ?
N3 C6 C5 179.1(6) . . ?
C2 C8 H8A 109.5 . . ?
C2 C8 H8B 109.5 . . ?
C2 C8 H8C 109.5 . . ?
H8A C8 H8B 109.5 . . ?
H8A C8 H8C 109.5 . . ?
H8B C8 H8C 109.5 . . ?

loop_
_geom_bond_atom_site_label_1
_geom_bond_atom_site_label_2
_geom_bond_distance
_geom_bond_site_symmetry_2
_geom_bond_publ_flag
S1 O1 1.436(5) . ?
S1 O2 1.410(6) . ?
S1 N4 1.573(6) . ?
S1 C9 1.819(7) . ?
F1 C9 1.365(9) . ?
S2 O3 1.399(5) . ?
S2 O4 1.431(5) . ?
S2 N4 1.580(6) . ?
S2 C10 1.821(7) . ?
F2 C9 1.287(9) . ?
F3 C9 1.292(8) . ?
F4 C10 1.316(8) . ?
F5 C10 1.311(8) . ?
F6 C10 1.319(8) . ?
S11 O11 1.442(5) . ?
S11 O12 1.416(5) . ?
S11 N14 1.561(5) . ?
S11 C19 1.823(6) . ?
F11 C19 1.316(7) . ?
S12 O13 1.435(4) . ?
S12 O14 1.424(5) . ?
S12 N14 1.585(5) . ?
S12 C20 1.836(8) . ?
F12 C19 1.307(8) . ?
F13 C19 1.331(7) . ?
F14 C20 1.329(9) . ?
F15 C20 1.327(8) . ?
F16 C20 1.306(9) . ?
N11 C11 1.452(8) . ?
N11 C12 1.340(8) . ?
N11 C13 1.370(9) . ?
C11 H11A 0.9600 . ?
C11 H11B 0.9600 . ?
C11 H11C 0.9600 . ?
N12 C12 1.333(7) . ?
N12 C14 1.377(8) . ?
N12 C15 1.469(8) . ?
C12 C18 1.482(8) . ?
N13 C16 1.127(8) . ?
C13 H13 0.9300 . ?
C13 C14 1.345(11) . ?
C14 H14 0.9300 . ?
C15 H15A 0.9700 . ?
C15 H15B 0.9700 . ?
C15 C16 1.452(8) . ?
C18 H18A 0.9600 . ?
C18 H18B 0.9600 . ?
C18 H18C 0.9600 . ?
N1 C1 1.461(8) . ?
N1 C2 1.338(7) . ?
N1 C3 1.380(8) . ?
C1 H1A 0.9600 . ?
C1 H1B 0.9600 . ?
C1 H1C 0.9600 . ?
N2 C2 1.348(7) . ?
N2 C4 1.387(7) . ?
N2 C5 1.463(7) . ?
C2 C8 1.467(7) . ?
N3 C6 1.147(8) . ?
C3 H3 0.9300 . ?
C3 C4 1.323(9) . ?
C4 H4 0.9300 . ?
C5 H5A 0.9700 . ?
C5 H5B 0.9700 . ?
C5 C6 1.472(8) . ?
C8 H8A 0.9600 . ?
C8 H8B 0.9600 . ?
C8 H8C 0.9600 . ?

loop_
_geom_torsion_atom_site_label_1
_geom_torsion_atom_site_label_2
_geom_torsion_atom_site_label_3
_geom_torsion_atom_site_label_4
_geom_torsion
_geom_torsion_site_symmetry_1
_geom_torsion_site_symmetry_2
_geom_torsion_site_symmetry_3
_geom_torsion_site_symmetry_4
_geom_torsion_publ_flag
O1 S1 N4 S2 -18.6(7) . . . . ?
O1 S1 C9 F1 63.9(6) . . . . ?
O1 S1 C9 F2 -52.7(7) . . . . ?
O1 S1 C9 F3 177.3(6) . . . . ?
O2 S1 N4 S2 120.2(5) . . . . ?
O2 S1 C9 F1 -61.3(6) . . . . ?
O2 S1 C9 F2 -177.9(6) . . . . ?
O2 S1 C9 F3 52.2(7) . . . . ?
O3 S2 N4 S1 -22.2(7) . . . . ?
O3 S2 C10 F4 62.7(6) . . . . ?
O3 S2 C10 F5 179.8(5) . . . . ?
O3 S2 C10 F6 -58.1(6) . . . . ?
O4 S2 N4 S1 -155.9(5) . . . . ?
O4 S2 C10 F4 -173.1(5) . . . . ?
O4 S2 C10 F5 -56.0(6) . . . . ?
O4 S2 C10 F6 66.1(6) . . . . ?
N4 S1 C9 F1 -176.1(5) . . . . ?
N4 S1 C9 F2 67.2(6) . . . . ?
N4 S1 C9 F3 -62.7(6) . . . . ?
N4 S2 C10 F4 -65.3(5) . . . . ?
N4 S2 C10 F5 51.8(6) . . . . ?
N4 S2 C10 F6 173.9(5) . . . . ?
C9 S1 N4 S2 -129.7(5) . . . . ?
C10 S2 N4 S1 97.4(5) . . . . ?
O11 S11 N14 S12 -156.8(4) . . . . ?
O11 S11 C19 F11 -58.3(6) . . . . ?
O11 S11 C19 F12 63.9(5) . . . . ?
O11 S11 C19 F13 -175.2(5) . . . . ?
O12 S11 N14 S12 -21.5(6) . . . . ?
O12 S11 C19 F11 178.1(5) . . . . ?
O12 S11 C19 F12 -59.7(5) . . . . ?
O12 S11 C19 F13 61.2(6) . . . . ?
O13 S12 N14 S11 -13.1(6) . . . . ?
O13 S12 C20 F14 179.0(5) . . . . ?
O13 S12 C20 F15 60.9(6) . . . . ?
O13 S12 C20 F16 -59.1(6) . . . . ?
O14 S12 N14 S11 124.0(4) . . . . ?
O14 S12 C20 F14 54.0(6) . . . . ?
O14 S12 C20 F15 -64.0(6) . . . . ?
O14 S12 C20 F16 176.0(5) . . . . ?
N14 S11 C19 F11 53.5(5) . . . . ?
N14 S11 C19 F12 175.7(4) . . . . ?
N14 S11 C19 F13 -63.4(5) . . . . ?
N14 S12 C20 F14 -59.2(6) . . . . ?
N14 S12 C20 F15 -177.2(5) . . . . ?
N14 S12 C20 F16 62.8(6) . . . . ?
C19 S11 N14 S12 94.7(4) . . . . ?
C20 S12 N14 S11 -127.5(5) . . . . ?
N11 C13 C14 N12 1.8(9) . . . . ?
C11 N11 C12 N12 -178.7(5) . . . . ?
C11 N11 C12 C18 -0.2(9) . . . . ?
C11 N11 C13 C14 177.8(6) . . . . ?
C12 N11 C13 C14 -1.3(8) . . . . ?
C12 N12 C14 C13 -1.7(8) . . . . ?
C12 N12 C15 C16 130.7(6) . . . . ?
C13 N11 C12 N12 0.2(7) . . . . ?
C13 N11 C12 C18 178.8(6) . . . . ?
C14 N12 C12 N11 0.9(6) . . . . ?
C14 N12 C12 C18 -177.7(6) . . . . ?
C14 N12 C15 C16 -51.7(8) . . . . ?
C15 N12 C12 N11 178.8(5) . . . . ?
C15 N12 C12 C18 0.3(9) . . . . ?
C15 N12 C14 C13 -179.6(6) . . . . ?
N1 C3 C4 N2 -0.1(7) . . . . ?
C1 N1 C2 N2 176.1(5) . . . . ?
C1 N1 C2 C8 -4.9(8) . . . . ?
C1 N1 C3 C4 -176.2(6) . . . . ?
C2 N1 C3 C4 0.3(7) . . . . ?
C2 N2 C4 C3 -0.2(7) . . . . ?
C2 N2 C5 C6 137.6(5) . . . . ?
C3 N1 C2 N2 -0.5(6) . . . . ?
C3 N1 C2 C8 178.6(5) . . . . ?
C4 N2 C2 N1 0.4(6) . . . . ?
C4 N2 C2 C8 -178.6(5) . . . . ?
C4 N2 C5 C6 -45.6(7) . . . . ?
C5 N2 C2 N1 177.7(4) . . . . ?
C5 N2 C2 C8 -1.3(8) . . . . ?
C5 N2 C4 C3 -177.5(5) . . . . ?

loop_
_twin_individual_id
_twin_individual_mass_fraction_refined
1 0.750(3)
2 0.250(3)
